data_7100373
loop_
_publ_author_name
'B. Rawlings'
'Caroline D. L. Baker'
'John Fawcett'
'Christopher D. Insley'
'Derek S. Messenger'
C.L.Newland
'Helen L. Overend'
'Anup K. B. Patel'
'Mufakhrul Shah'
'Bhavna Vara'
'Davinder Virdee'

_publ_section_title
;
Triol protection with 6-benzoyl-3,4-dihydro-(2H)-pyran
;
_journal_name_full 'Chemical Communications'
_journal_paper_doi 10.1039/b418035f
_journal_year 2005
_chemical_formula_sum 'C16 H20 O4'
_chemical_formula_weight 276.32
_space_group_IT_number 14
_symmetry_cell_setting monoclinic
_symmetry_space_group_name_Hall '-P 2yn'
_symmetry_space_group_name_H-M 'P 1 21/n 1'
_cell_angle_alpha 90.00
_cell_angle_beta 105.89(6)
_cell_angle_gamma 90.00
_cell_formula_units_Z 4
_cell_length_a 6.320(6)
_cell_length_b 23.154(16)
_cell_length_c 9.673(6)
_cell_measurement_temperature 190(2)
_cell_volume 1361.4(18)
_diffrn_ambient_temperature 190(2)
_exptl_crystal_density_diffrn 1.348
_cod_depositor_comments
;
The following automatic conversions were performed:
'_symmetry_cell_setting' value 'Monoclinic' changed to 'monoclinic'
according to '/home/saulius/struct/CIF-dictionaries/cif_core.dic'
dictionary named 'cif_core.dic' version 2.4.1 from 2010-06-29.

Automatic conversion script
Id: cif_fix_enum 1527 2010-12-29 10:47:43Z saulius 
;
_cod_original_sg_symbol_H-M 'P 21/n'
_cod_database_code 7100373

loop_
_symmetry_equiv_pos_as_xyz
'x, y, z'
'-x+1/2, y+1/2, -z+1/2'
'-x, -y, -z'
'x-1/2, -y-1/2, z-1/2'

loop_
_atom_site_label
_atom_site_type_symbol
_atom_site_fract_x
_atom_site_fract_y
_atom_site_fract_z
_atom_site_U_iso_or_equiv
_atom_site_adp_type
_atom_site_occupancy
_atom_site_symmetry_multiplicity
_atom_site_calc_flag
_atom_site_refinement_flags
_atom_site_disorder_assembly
_atom_site_disorder_group
O1 O 0.2938(3) 0.17060(11) 0.3537(2) 0.0329(6) Uani 1 1 d . . .
O2 O 0.6390(3) 0.19158(10) 0.6026(2) 0.0308(6) Uani 1 1 d . . .
O3 O 0.3011(4) 0.21764(10) 0.6381(2) 0.0333(6) Uani 1 1 d . . .
O4 O 0.4458(3) 0.08699(10) 0.4763(2) 0.0279(6) Uani 1 1 d . . .
C1 C 0.4994(5) 0.19561(18) 0.3453(4) 0.0376(9) Uani 1 1 d . . .
H1A H 0.4727 0.2209 0.2623 0.045 Uiso 1 1 calc R . .
H1B H 0.5980 0.1651 0.3331 0.045 Uiso 1 1 calc R . .
C2 C 0.6071(5) 0.22981(16) 0.4802(4) 0.0360(9) Uani 1 1 d . . .
H2A H 0.7519 0.2428 0.4740 0.043 Uiso 1 1 calc R . .
C3 C 0.4797(6) 0.28176(18) 0.5054(4) 0.0443(10) Uani 1 1 d . . .
H3A H 0.4474 0.3064 0.4211 0.053 Uiso 1 1 calc R . .
H3B H 0.5684 0.3037 0.5860 0.053 Uiso 1 1 calc R . .
C4 C 0.4329(5) 0.17120(14) 0.6155(3) 0.0259(7) Uani 1 1 d . . .
C5 C 0.2667(6) 0.26396(18) 0.5365(4) 0.0425(10) Uani 1 1 d . . .
H5A H 0.2050 0.2968 0.5740 0.051 Uiso 1 1 calc R . .
H5B H 0.1619 0.2519 0.4478 0.051 Uiso 1 1 calc R . .
C6 C 0.3130(5) 0.13667(15) 0.4784(3) 0.0263(8) Uani 1 1 d . . .
C7 C 0.3575(5) 0.04984(16) 0.3554(3) 0.0320(8) Uani 1 1 d . . .
H7A H 0.4537 0.0168 0.3611 0.038 Uiso 1 1 calc R . .
H7B H 0.3532 0.0706 0.2675 0.038 Uiso 1 1 calc R . .
C8 C 0.1277(5) 0.02896(17) 0.3497(4) 0.0370(9) Uani 1 1 d . . .
H8A H 0.1332 0.0045 0.4321 0.044 Uiso 1 1 calc R . .
H8B H 0.0693 0.0063 0.2633 0.044 Uiso 1 1 calc R . .
C9 C -0.0218(5) 0.08087(18) 0.3503(4) 0.0386(9) Uani 1 1 d . . .
H9A H -0.0434 0.1024 0.2615 0.046 Uiso 1 1 calc R . .
H9B H -0.1644 0.0676 0.3568 0.046 Uiso 1 1 calc R . .
C10 C 0.0811(5) 0.11952(16) 0.4766(3) 0.0299(8) Uani 1 1 d . . .
H10A H 0.0840 0.0995 0.5652 0.036 Uiso 1 1 calc R . .
H10B H -0.0079 0.1540 0.4715 0.036 Uiso 1 1 calc R . .
C11 C 0.4814(5) 0.13438(15) 0.7505(3) 0.0288(8) Uani 1 1 d . . .
C12 C 0.3336(6) 0.13374(17) 0.8330(3) 0.0357(9) Uani 1 1 d . . .
H12A H 0.2047 0.1553 0.8049 0.043 Uiso 1 1 calc R . .
C13 C 0.3782(6) 0.10082(18) 0.9579(4) 0.0428(10) Uani 1 1 d . . .
H13A H 0.2772 0.0998 1.0120 0.051 Uiso 1 1 calc R . .
C14 C 0.5700(6) 0.06985(17) 1.0020(4) 0.0425(10) Uani 1 1 d . . .
H14A H 0.6005 0.0487 1.0868 0.051 Uiso 1 1 calc R . .
C15 C 0.7177(6) 0.07027(17) 0.9199(4) 0.0408(9) Uani 1 1 d . . .
H15A H 0.8468 0.0489 0.9488 0.049 Uiso 1 1 calc R . .
C16 C 0.6738(5) 0.10255(15) 0.7943(3) 0.0316(8) Uani 1 1 d . . .
H16A H 0.7739 0.1028 0.7395 0.038 Uiso 1 1 calc R . .

loop_
_atom_site_aniso_label
_atom_site_aniso_U_11
_atom_site_aniso_U_22
_atom_site_aniso_U_33
_atom_site_aniso_U_23
_atom_site_aniso_U_13
_atom_site_aniso_U_12
O1 0.0258(11) 0.0457(16) 0.0270(12) 0.0108(11) 0.0068(9) 0.0033(11)
O2 0.0238(11) 0.0389(15) 0.0309(12) 0.0081(10) 0.0094(9) -0.0008(10)
O3 0.0360(12) 0.0314(14) 0.0376(13) 0.0052(11) 0.0187(10) 0.0057(11)
O4 0.0236(11) 0.0384(15) 0.0224(11) 0.0003(10) 0.0073(9) 0.0035(10)
C1 0.0309(18) 0.054(3) 0.0336(19) 0.0176(17) 0.0190(15) 0.0062(16)
C2 0.0288(17) 0.037(2) 0.044(2) 0.0123(17) 0.0140(15) 0.0010(15)
C3 0.038(2) 0.048(3) 0.049(2) 0.011(2) 0.0148(17) 0.0001(18)
C4 0.0233(15) 0.0287(19) 0.0278(16) 0.0004(14) 0.0106(13) 0.0007(14)
C5 0.042(2) 0.041(2) 0.050(2) 0.0085(18) 0.0223(18) 0.0061(18)
C6 0.0241(16) 0.034(2) 0.0225(16) 0.0055(14) 0.0094(13) 0.0060(14)
C7 0.0326(17) 0.040(2) 0.0254(16) -0.0028(15) 0.0115(14) 0.0016(16)
C8 0.0352(18) 0.042(2) 0.0326(19) -0.0089(17) 0.0082(15) -0.0030(16)
C9 0.0232(16) 0.058(3) 0.0347(19) 0.0020(18) 0.0075(14) -0.0034(17)
C10 0.0218(15) 0.038(2) 0.0314(18) 0.0006(15) 0.0097(13) 0.0010(14)
C11 0.0314(17) 0.033(2) 0.0211(16) -0.0017(14) 0.0058(13) -0.0035(15)
C12 0.0395(19) 0.041(2) 0.0300(18) -0.0016(16) 0.0147(15) 0.0009(17)
C13 0.051(2) 0.053(3) 0.0277(18) 0.0020(18) 0.0157(17) -0.008(2)
C14 0.061(2) 0.042(2) 0.0209(17) 0.0027(16) 0.0059(17) -0.013(2)
C15 0.044(2) 0.041(2) 0.0301(18) 0.0020(17) -0.0012(15) -0.0014(18)
C16 0.0332(17) 0.032(2) 0.0275(17) 0.0003(15) 0.0048(14) -0.0014(15)

loop_
_geom_bond_atom_site_label_1
_geom_bond_atom_site_label_2
_geom_bond_distance
_geom_bond_site_symmetry_2
_geom_bond_publ_flag
O1 C6 1.417(4) . ?
O1 C1 1.445(4) . ?
O2 C4 1.423(4) . ?
O2 C2 1.448(4) . ?
O3 C4 1.413(4) . ?
O3 C5 1.431(4) . ?
O4 C6 1.428(4) . ?
O4 C7 1.436(4) . ?
C1 C2 1.518(5) . ?
C2 C3 1.504(5) . ?
C3 C5 1.515(5) . ?
C4 C11 1.519(4) . ?
C4 C6 1.556(4) . ?
C6 C10 1.514(4) . ?
C7 C8 1.517(5) . ?
C8 C9 1.530(5) . ?
C9 C10 1.510(5) . ?
C11 C12 1.385(5) . ?
C11 C16 1.386(5) . ?
C12 C13 1.391(5) . ?
C13 C14 1.372(6) . ?
C14 C15 1.381(5) . ?
C15 C16 1.388(5) . ?
